data_4332704
loop_
_publ_author_name
'Aull\'on, Gabriel'
'Bernhardt, Paul V.'
'Bozogli\'an, Fernando'
'Font-Bard\'ia, Merc\`e'
'Macpherson, Brendan P.'
'Mart\'inez, Manuel'
'Rodr\'iguez, Carlos'
'Solans, Xavier'

_publ_section_title
;
 Isomeric Distribution and Catalyzed Isomerization of Cobalt(III)
 Complexes with Pentadentate Macrocyclic Ligands. Importance of Hydrogen
 Bonding
;
_journal_issue 21
_journal_name_full 'Inorganic Chemistry'
_journal_page_first 8551
_journal_page_last 8562
_journal_paper_doi 10.1021/ic060720s
_journal_volume 45
_journal_year 2006
_chemical_compound_source 'synthesis as described'
_chemical_formula_moiety 'C11 H25 Cl Co N3 S2, Cl O4, Cl'
_chemical_formula_sum 'C11 H25 Cl3 Co N3 O4 S2'
_chemical_formula_weight 492.74
_chemical_name_systematic
;
 ?
;
_space_group_IT_number 14
_symmetry_cell_setting monoclinic
_symmetry_Int_Tables_number 14
_symmetry_space_group_name_Hall '-P 2yab'
_symmetry_space_group_name_H-M 'P 1 21/a 1'
_atom_sites_solution_hydrogens geom
_atom_sites_solution_primary direct
_atom_sites_solution_secondary difmap
_audit_conform_dict_location ftp://ftp.iucr.org/pub/cif_core.dic
_audit_conform_dict_name cif_core.dic
_audit_conform_dict_version 2.3
_audit_creation_date 2006-04-18T14:25:07-00:00
_audit_creation_method 'WinGX routine CIF_UPDATE'
_cell_angle_alpha 90
_cell_angle_beta 113.948(8)
_cell_angle_gamma 90
_cell_formula_units_Z 8
_cell_length_a 14.004(1)
_cell_length_b 17.321(2)
_cell_length_c 17.171(2)
_cell_measurement_reflns_used 23
_cell_measurement_temperature 293(2)
_cell_measurement_theta_max 14.147
_cell_measurement_theta_min 11.565
_cell_measurement_wavelength 0.71073
_cell_volume 3806.5(7)
_computing_cell_refinement 'CAD4 Express (Enraf Nonius, 1994)'
_computing_data_collection 'CAD4 Express (Enraf Nonius, 1994)'
_computing_data_reduction 'XCAD4 (Harms & Wocadlo, 1995)'
_computing_molecular_graphics 'Ortep-3 for Windows (Farrugia, 1997)'
_computing_publication_material 'WinGX publication routines (Farrugia, 1999)'
_computing_structure_refinement 'SHELXL-97 (Sheldrick, 1997)'
_diffrn_ambient_temperature 293(2)
_diffrn_detector 'scintillation LiI'
_diffrn_detector_dtime 1.195
_diffrn_measured_fraction_theta_full 1
_diffrn_measured_fraction_theta_max 1
_diffrn_measurement_device '\k-geometry diffractometer'
_diffrn_measurement_device_type 'Enraf Nonius TurboCAD4'
_diffrn_measurement_method 'non-profiled omega/2theta scans'
_diffrn_orient_matrix_type
;
  x-axis points to radiation source
  the matrix is specified in reciprocal space
;
_diffrn_orient_matrix_UB_11 0.008821
_diffrn_orient_matrix_UB_12 0.033913
_diffrn_orient_matrix_UB_13 -0.043749
_diffrn_orient_matrix_UB_21 -0.001389
_diffrn_orient_matrix_UB_22 -0.046475
_diffrn_orient_matrix_UB_23 -0.034957
_diffrn_orient_matrix_UB_31 -0.07762
_diffrn_orient_matrix_UB_32 0.004667
_diffrn_orient_matrix_UB_33 -0.030415
_diffrn_radiation_monochromator graphite
_diffrn_radiation_probe x-ray
_diffrn_radiation_type MoK\a
_diffrn_radiation_wavelength 0.71073
_diffrn_reflns_av_R_equivalents 0.0226
_diffrn_reflns_av_unetI/netI 0.063
_diffrn_reflns_limit_h_max 16
_diffrn_reflns_limit_h_min 0
_diffrn_reflns_limit_k_max 20
_diffrn_reflns_limit_k_min 0
_diffrn_reflns_limit_l_max 18
_diffrn_reflns_limit_l_min -20
_diffrn_reflns_number 6987
_diffrn_reflns_theta_full 24.98
_diffrn_reflns_theta_max 24.98
_diffrn_reflns_theta_min 1.75
_diffrn_source 'Enraf Nonius FR590'
_diffrn_standards_decay_% -2
_diffrn_standards_interval_time 120
_diffrn_standards_number 3
_exptl_absorpt_coefficient_mu 1.563
_exptl_absorpt_correction_T_max 0.8481
_exptl_absorpt_correction_T_min 0.7134
_exptl_absorpt_correction_type psi-scan
_exptl_absorpt_process_details
;
North A.C.T., Phillips D.C. & Mathews F.S. (1968) Acta. Cryst. A24, 351
        Number of psi-scan sets used was   4
        Theta correction was applied.
        Averaged transmission function was used.
        No Fourier smoothing was applied.
;
_exptl_crystal_colour red
_exptl_crystal_density_diffrn 1.72
_exptl_crystal_density_method 'not measured'
_exptl_crystal_description prism
_exptl_crystal_F_000 2032
_exptl_crystal_size_max 0.1
_exptl_crystal_size_mid 0.1
_exptl_crystal_size_min 0.1
_refine_diff_density_max 0.584
_refine_diff_density_min -0.415
_refine_diff_density_rms 0.084
_refine_ls_extinction_method none
_refine_ls_goodness_of_fit_ref 1.012
_refine_ls_hydrogen_treatment constr
_refine_ls_matrix_type full
_refine_ls_number_parameters 450
_refine_ls_number_reflns 6687
_refine_ls_number_restraints 0
_refine_ls_restrained_S_all 1.012
_refine_ls_R_factor_all 0.0932
_refine_ls_R_factor_gt 0.0363
_refine_ls_shift/su_max 0
_refine_ls_shift/su_mean 0
_refine_ls_structure_factor_coef Fsqd
_refine_ls_weighting_details 'calc w=1/[\s^2^(Fo^2^)+(0.0413P)^2^+1.3234P] where P=(Fo^2^+2Fc^2^)/3'
_refine_ls_weighting_scheme calc
_refine_ls_wR_factor_gt 0.0777
_refine_ls_wR_factor_ref 0.0934
_reflns_number_gt 4073
_reflns_number_total 6687
_reflns_threshold_expression >2sigma(I)
_cod_data_source_file ic060720ssup1.cif
_cod_data_source_block 1864bm42
_cod_original_sg_symbol_H-M 'P 21/a'
_cod_database_code 4332704

loop_
_symmetry_equiv_pos_as_xyz
'x, y, z'
'-x+1/2, y+1/2, -z'
'-x, -y, -z'
'x-1/2, -y-1/2, z'

loop_
_atom_site_label
_atom_site_type_symbol
_atom_site_fract_x
_atom_site_fract_y
_atom_site_fract_z
_atom_site_U_iso_or_equiv
_atom_site_adp_type
_atom_site_occupancy
_atom_site_symmetry_multiplicity
_atom_site_calc_flag
_atom_site_refinement_flags
_atom_site_disorder_assembly
_atom_site_disorder_group
Co1 Co 0.48708(4) 0.72824(3) 0.34057(3) 0.02373(14) Uani 1 1 d . . .
Cl1A Cl 0.61842(9) 0.71830(8) 0.47002(7) 0.0441(3) Uani 1 1 d . . .
S1 S 0.36546(9) 0.68803(8) 0.38250(7) 0.0381(3) Uani 1 1 d . . .
S2 S 0.53497(9) 0.61464(7) 0.30804(8) 0.0353(3) Uani 1 1 d . . .
N1 N 0.4547(3) 0.8325(2) 0.3653(2) 0.0346(9) Uani 1 1 d . . .
H1 H 0.5137 0.8493 0.4091 0.041 Uiso 1 1 calc R . .
N2 N 0.3799(3) 0.7348(2) 0.22337(19) 0.0266(8) Uani 1 1 d . . .
H2 H 0.3229 0.7575 0.2264 0.032 Uiso 1 1 calc R . .
N3 N 0.5746(3) 0.78866(19) 0.2988(2) 0.0292(8) Uani 1 1 d . . .
H3A H 0.6253 0.8141 0.3414 0.035 Uiso 1 1 calc R . .
H3B H 0.6036 0.7589 0.2713 0.035 Uiso 1 1 calc R . .
C1 C 0.4433(4) 0.8827(3) 0.2916(3) 0.0412(12) Uani 1 1 d . . .
H1A H 0.4762 0.9323 0.3119 0.049 Uiso 1 1 calc R . .
H1B H 0.3699 0.8914 0.2564 0.049 Uiso 1 1 calc R . .
C2 C 0.3702(4) 0.8395(3) 0.3971(3) 0.0501(14) Uani 1 1 d . . .
H2A H 0.3025 0.8419 0.3494 0.06 Uiso 1 1 calc R . .
H2B H 0.3797 0.8863 0.4305 0.06 Uiso 1 1 calc R . .
C3 C 0.3757(4) 0.7701(3) 0.4512(3) 0.0539(14) Uani 1 1 d . . .
H3C H 0.3187 0.7703 0.4695 0.065 Uiso 1 1 calc R . .
H3D H 0.4414 0.7689 0.5011 0.065 Uiso 1 1 calc R . .
C4 C 0.4144(4) 0.6048(3) 0.4491(3) 0.0523(14) Uani 1 1 d . . .
H4A H 0.4842 0.6146 0.4918 0.063 Uiso 1 1 calc R . .
H4B H 0.3694 0.592 0.4778 0.063 Uiso 1 1 calc R . .
C5 C 0.4159(4) 0.5393(3) 0.3908(4) 0.0592(16) Uani 1 1 d . . .
H5A H 0.4124 0.4908 0.4176 0.071 Uiso 1 1 calc R . .
H5B H 0.3538 0.5431 0.3381 0.071 Uiso 1 1 calc R . .
C6 C 0.5109(4) 0.5376(3) 0.3693(4) 0.0545(14) Uani 1 1 d . . .
H6A H 0.5077 0.4899 0.3388 0.065 Uiso 1 1 calc R . .
H6B H 0.572 0.5342 0.4228 0.065 Uiso 1 1 calc R . .
C7 C 0.4376(4) 0.6055(3) 0.1997(3) 0.0425(12) Uani 1 1 d . . .
H7A H 0.4692 0.6177 0.1603 0.051 Uiso 1 1 calc R . .
H7B H 0.4131 0.5526 0.1895 0.051 Uiso 1 1 calc R . .
C8 C 0.3458(3) 0.6587(3) 0.1830(3) 0.0354(11) Uani 1 1 d . . .
H8A H 0.3077 0.6654 0.122 0.043 Uiso 1 1 calc R . .
H8B H 0.2989 0.6353 0.205 0.043 Uiso 1 1 calc R . .
C9 C 0.4184(4) 0.7884(3) 0.1749(3) 0.0351(11) Uani 1 1 d . . .
H9A H 0.3607 0.8172 0.1336 0.042 Uiso 1 1 calc R . .
H9B H 0.4526 0.7597 0.1449 0.042 Uiso 1 1 calc R . .
C10 C 0.4953(4) 0.8428(3) 0.2395(3) 0.0356(11) Uani 1 1 d . . .
C11 C 0.5433(4) 0.8998(3) 0.1984(3) 0.0534(14) Uani 1 1 d . . .
H11A H 0.591 0.933 0.2414 0.08 Uiso 1 1 calc R . .
H11B H 0.489 0.9303 0.1571 0.08 Uiso 1 1 calc R . .
H11C H 0.5801 0.8721 0.1707 0.08 Uiso 1 1 calc R . .
Co2 Co 0.65926(4) 0.26727(3) 0.15989(3) 0.02410(14) Uani 1 1 d . . .
Cl1B Cl 0.66806(10) 0.27052(7) 0.03250(7) 0.0410(3) Uani 1 1 d . . .
S2B S 0.48878(9) 0.24563(7) 0.10871(7) 0.0333(3) Uani 1 1 d . . .
S1B S 0.70234(9) 0.14266(6) 0.17341(7) 0.0331(3) Uani 1 1 d . . .
N1B N 0.6653(3) 0.2653(2) 0.2765(2) 0.0271(8) Uani 1 1 d . . .
H1B1 H 0.6094 0.2926 0.2756 0.032 Uiso 1 1 calc R . .
N2B N 0.6279(3) 0.3780(2) 0.1515(2) 0.0323(9) Uani 1 1 d . . .
H2B3 H 0.6416 0.3954 0.1071 0.039 Uiso 1 1 calc R . .
N3B N 0.8018(3) 0.3071(2) 0.2130(2) 0.0293(8) Uani 1 1 d . . .
H3B1 H 0.8481 0.269 0.2375 0.035 Uiso 1 1 calc R . .
H3B2 H 0.8198 0.3321 0.175 0.035 Uiso 1 1 calc R . .
C1B C 0.7610(3) 0.3079(3) 0.3328(3) 0.0343(11) Uani 1 1 d . . .
H1B2 H 0.8166 0.2717 0.363 0.041 Uiso 1 1 calc R . .
H1B3 H 0.7465 0.3379 0.3745 0.041 Uiso 1 1 calc R . .
C2B C 0.6573(4) 0.1868(3) 0.3075(3) 0.0351(11) Uani 1 1 d . . .
H2B1 H 0.5851 0.1698 0.2824 0.042 Uiso 1 1 calc R . .
H2B2 H 0.68 0.1878 0.3689 0.042 Uiso 1 1 calc R . .
C3B C 0.7243(4) 0.1309(3) 0.2840(3) 0.0381(11) Uani 1 1 d . . .
H3B3 H 0.7075 0.0784 0.2937 0.046 Uiso 1 1 calc R . .
H3B4 H 0.7974 0.1401 0.32 0.046 Uiso 1 1 calc R . .
C4B C 0.5822(4) 0.0873(3) 0.1207(3) 0.0433(12) Uani 1 1 d . . .
H4B1 H 0.5996 0.033 0.1207 0.052 Uiso 1 1 calc R . .
H4B2 H 0.5392 0.0926 0.1527 0.052 Uiso 1 1 calc R . .
C5B C 0.5197(4) 0.1135(3) 0.0292(3) 0.0464(13) Uani 1 1 d . . .
H5B1 H 0.5687 0.1255 0.004 0.056 Uiso 1 1 calc R . .
H5B2 H 0.4775 0.0703 -0.0023 0.056 Uiso 1 1 calc R . .
C6B C 0.4482(4) 0.1827(3) 0.0165(3) 0.0440(12) Uani 1 1 d . . .
H6B1 H 0.3779 0.1645 0.0036 0.053 Uiso 1 1 calc R . .
H6B2 H 0.4463 0.2122 -0.0321 0.053 Uiso 1 1 calc R . .
C7B C 0.4475(4) 0.3405(3) 0.0630(3) 0.0448(12) Uani 1 1 d . . .
H7B1 H 0.4566 0.3459 0.0102 0.054 Uiso 1 1 calc R . .
H7B2 H 0.3745 0.3491 0.0514 0.054 Uiso 1 1 calc R . .
C8B C 0.5168(4) 0.3971(3) 0.1294(3) 0.0401(12) Uani 1 1 d . . .
H8B1 H 0.5023 0.4493 0.1071 0.048 Uiso 1 1 calc R . .
H8B2 H 0.5023 0.3943 0.18 0.048 Uiso 1 1 calc R . .
C9B C 0.7050(4) 0.4174(3) 0.2285(3) 0.0372(11) Uani 1 1 d . . .
H9B1 H 0.6709 0.4344 0.2646 0.045 Uiso 1 1 calc R . .
H9B2 H 0.7331 0.4624 0.2115 0.045 Uiso 1 1 calc R . .
C10B C 0.7941(3) 0.3610(3) 0.2779(3) 0.0329(10) Uani 1 1 d . . .
C11B C 0.8965(4) 0.4012(3) 0.3293(3) 0.0490(13) Uani 1 1 d . . .
H11D H 0.9148 0.4342 0.2926 0.074 Uiso 1 1 calc R . .
H11E H 0.9504 0.3633 0.3546 0.074 Uiso 1 1 calc R . .
H11F H 0.8893 0.4316 0.3733 0.074 Uiso 1 1 calc R . .
Cl1 Cl 0.76163(9) 0.49020(6) 0.03140(7) 0.0390(3) Uani 1 1 d . . .
O1A O 0.7759(3) 0.4677(2) -0.0429(2) 0.0692(12) Uani 1 1 d . . .
O1B O 0.7869(3) 0.5691(2) 0.0471(3) 0.0729(12) Uani 1 1 d . . .
O1C O 0.8294(3) 0.4441(2) 0.1025(2) 0.0611(10) Uani 1 1 d . . .
O1D O 0.6553(3) 0.4777(2) 0.0180(3) 0.0704(12) Uani 1 1 d . . .
Cl2 Cl 0.17466(10) 0.51978(7) 0.46896(8) 0.0430(3) Uani 1 1 d . . .
O2A O 0.2506(6) 0.5262(6) 0.5553(6) 0.097(3) Uani 0.711(15) 1 d P A 1
O2B O 0.0747(5) 0.5071(8) 0.4659(6) 0.105(4) Uani 0.711(15) 1 d P A 1
O2C O 0.2084(12) 0.4702(8) 0.4281(7) 0.201(6) Uani 0.711(15) 1 d P A 1
O2D O 0.1793(5) 0.5967(5) 0.4425(8) 0.124(6) Uani 0.711(15) 1 d P A 1
O2E O 0.0863(16) 0.5454(9) 0.4760(11) 0.047(5) Uiso 0.289(15) 1 d P A 2
O2F O 0.1499(15) 0.4414(10) 0.4389(11) 0.075(6) Uiso 0.289(15) 1 d P A 2
O2G O 0.257(2) 0.5031(14) 0.5390(17) 0.078(8) Uiso 0.289(15) 1 d P A 2
O2H O 0.1771(9) 0.5571(8) 0.3931(7) 0.032(4) Uiso 0.289(15) 1 d P A 2
Cl3 Cl 0.48158(9) 0.32331(8) 0.31921(8) 0.0461(3) Uani 1 1 d . . .
Cl4 Cl 0.66084(9) 0.69494(8) 0.18071(8) 0.0460(3) Uani 1 1 d . . .

loop_
_atom_site_aniso_label
_atom_site_aniso_U_11
_atom_site_aniso_U_22
_atom_site_aniso_U_33
_atom_site_aniso_U_23
_atom_site_aniso_U_13
_atom_site_aniso_U_12
Co1 0.0196(3) 0.0291(3) 0.0211(3) -0.0019(2) 0.0068(2) -0.0007(3)
Cl1A 0.0255(6) 0.0744(9) 0.0250(6) -0.0005(6) 0.0025(5) -0.0019(6)
S1 0.0249(6) 0.0564(8) 0.0340(6) 0.0053(6) 0.0130(5) -0.0024(6)
S2 0.0300(7) 0.0303(6) 0.0442(7) 0.0016(5) 0.0136(5) 0.0050(5)
N1 0.031(2) 0.036(2) 0.036(2) -0.0115(17) 0.0126(18) -0.0034(18)
N2 0.0245(19) 0.0294(19) 0.0251(18) -0.0002(16) 0.0093(15) 0.0011(16)
N3 0.0217(19) 0.034(2) 0.0315(19) -0.0017(16) 0.0106(16) -0.0038(16)
C1 0.039(3) 0.028(3) 0.048(3) -0.005(2) 0.008(2) 0.001(2)
C2 0.042(3) 0.057(4) 0.053(3) -0.022(3) 0.021(3) 0.009(3)
C3 0.041(3) 0.089(4) 0.041(3) -0.010(3) 0.025(3) 0.001(3)
C4 0.040(3) 0.071(4) 0.046(3) 0.026(3) 0.018(3) -0.003(3)
C5 0.044(3) 0.053(4) 0.070(4) 0.029(3) 0.012(3) -0.005(3)
C6 0.053(4) 0.035(3) 0.074(4) 0.017(3) 0.024(3) 0.008(3)
C7 0.043(3) 0.040(3) 0.043(3) -0.017(2) 0.016(2) -0.003(2)
C8 0.030(3) 0.041(3) 0.031(2) -0.010(2) 0.007(2) -0.009(2)
C9 0.039(3) 0.038(3) 0.025(2) 0.0082(19) 0.009(2) -0.002(2)
C10 0.035(3) 0.030(3) 0.040(3) 0.006(2) 0.013(2) -0.005(2)
C11 0.049(3) 0.043(3) 0.062(3) 0.016(3) 0.016(3) -0.008(3)
Co2 0.0266(3) 0.0247(3) 0.0222(3) 0.0013(2) 0.0111(2) 0.0002(3)
Cl1B 0.0553(8) 0.0444(7) 0.0287(6) -0.0038(5) 0.0228(5) -0.0086(6)
S2B 0.0290(6) 0.0371(7) 0.0314(6) 0.0005(5) 0.0099(5) 0.0010(5)
S1B 0.0339(7) 0.0275(6) 0.0408(7) 0.0019(5) 0.0183(5) 0.0023(5)
N1B 0.0244(19) 0.033(2) 0.0257(18) 0.0059(16) 0.0119(15) 0.0056(17)
N2B 0.038(2) 0.027(2) 0.031(2) 0.0037(16) 0.0136(18) 0.0017(17)
N3B 0.032(2) 0.032(2) 0.0280(19) 0.0054(16) 0.0162(17) -0.0012(17)
C1B 0.034(3) 0.041(3) 0.026(2) -0.002(2) 0.010(2) -0.004(2)
C2B 0.037(3) 0.037(3) 0.034(2) 0.009(2) 0.017(2) -0.004(2)
C3B 0.033(3) 0.036(3) 0.044(3) 0.013(2) 0.015(2) 0.003(2)
C4B 0.045(3) 0.026(3) 0.058(3) -0.003(2) 0.021(3) -0.008(2)
C5B 0.051(3) 0.034(3) 0.051(3) -0.010(2) 0.017(3) -0.011(3)
C6B 0.041(3) 0.045(3) 0.038(3) -0.006(2) 0.008(2) -0.010(2)
C7B 0.037(3) 0.047(3) 0.041(3) 0.005(2) 0.005(2) 0.008(2)
C8B 0.045(3) 0.032(3) 0.041(3) 0.002(2) 0.015(2) 0.010(2)
C9B 0.048(3) 0.030(3) 0.035(3) -0.007(2) 0.017(2) -0.006(2)
C10B 0.036(3) 0.034(3) 0.029(2) -0.001(2) 0.013(2) -0.004(2)
C11B 0.046(3) 0.053(3) 0.048(3) -0.016(3) 0.019(3) -0.017(3)
Cl1 0.0378(7) 0.0327(6) 0.0427(7) 0.0028(5) 0.0126(6) -0.0034(5)
O1A 0.075(3) 0.086(3) 0.047(2) -0.006(2) 0.025(2) 0.002(2)
O1B 0.074(3) 0.037(2) 0.097(3) -0.013(2) 0.024(2) -0.008(2)
O1C 0.050(2) 0.070(3) 0.052(2) 0.018(2) 0.0094(19) 0.007(2)
O1D 0.038(2) 0.074(3) 0.093(3) 0.035(2) 0.021(2) -0.002(2)
Cl2 0.0409(7) 0.0414(7) 0.0490(7) 0.0078(6) 0.0207(6) 0.0025(6)
O2A 0.047(4) 0.136(8) 0.071(5) -0.049(5) -0.016(3) 0.032(5)
O2B 0.036(4) 0.171(11) 0.095(6) 0.047(6) 0.013(3) -0.045(5)
O2C 0.238(14) 0.192(13) 0.226(12) -0.136(10) 0.148(11) 0.001(11)
O2D 0.060(4) 0.074(6) 0.189(12) 0.077(7) 0.000(5) -0.001(4)
Cl3 0.0352(7) 0.0573(8) 0.0513(7) -0.0102(6) 0.0234(6) -0.0021(6)
Cl4 0.0290(7) 0.0700(9) 0.0405(7) -0.0069(6) 0.0158(6) -0.0050(6)

loop_
_atom_type_symbol
_atom_type_description
_atom_type_scat_dispersion_real
_atom_type_scat_dispersion_imag
_atom_type_scat_source
C C 0.0033 0.0016 'International Tables Vol C Tables 4.2.6.8 and 6.1.1.4'
H H 0 0 'International Tables Vol C Tables 4.2.6.8 and 6.1.1.4'
Cl Cl 0.1484 0.1585 'International Tables Vol C Tables 4.2.6.8 and 6.1.1.4'
N N 0.0061 0.0033 'International Tables Vol C Tables 4.2.6.8 and 6.1.1.4'
O O 0.0106 0.006 'International Tables Vol C Tables 4.2.6.8 and 6.1.1.4'
S S 0.1246 0.1234 'International Tables Vol C Tables 4.2.6.8 and 6.1.1.4'
Co Co 0.3494 0.9721 'International Tables Vol C Tables 4.2.6.8 and 6.1.1.4'

loop_
_geom_angle_atom_site_label_1
_geom_angle_atom_site_label_2
_geom_angle_atom_site_label_3
_geom_angle
N1 Co1 N3 79.65(15)
N1 Co1 N2 91.19(15)
N3 Co1 N2 85.74(14)
N1 Co1 S1 86.71(11)
N3 Co1 S1 165.26(11)
N2 Co1 S1 89.00(10)
N1 Co1 S2 174.45(11)
N3 Co1 S2 94.80(11)
N2 Co1 S2 88.69(11)
S1 Co1 S2 98.84(5)
N1 Co1 Cl1A 91.42(11)
N3 Co1 Cl1A 91.16(11)
N2 Co1 Cl1A 175.53(10)
S1 Co1 Cl1A 94.77(5)
S2 Co1 Cl1A 88.36(5)
C4 S1 C3 107.8(3)
C4 S1 Co1 108.35(17)
C3 S1 Co1 95.54(17)
C6 S2 C7 107.0(3)
C6 S2 Co1 111.09(18)
C7 S2 Co1 99.02(15)
C1 N1 C2 115.8(4)
C1 N1 Co1 108.0(3)
C2 N1 Co1 116.3(3)
C8 N2 C9 114.6(3)
C8 N2 Co1 113.3(3)
C9 N2 Co1 108.0(2)
C10 N3 Co1 100.5(2)
N1 C1 C10 108.7(3)
N1 C2 C3 108.1(4)
C2 C3 S1 104.7(3)
C5 C4 S1 106.5(3)
C6 C5 C4 115.0(5)
C5 C6 S2 120.9(4)
C8 C7 S2 111.7(3)
N2 C8 C7 111.5(3)
N2 C9 C10 106.8(3)
N3 C10 C9 102.7(3)
N3 C10 C11 112.2(4)
C9 C10 C11 112.4(4)
N3 C10 C1 106.4(3)
C9 C10 C1 110.0(4)
C11 C10 C1 112.5(4)
N3B Co2 N2B 81.09(15)
N3B Co2 N1B 85.30(13)
N2B Co2 N1B 90.43(14)
N3B Co2 S2B 167.83(11)
N2B Co2 S2B 87.88(11)
N1B Co2 S2B 89.70(10)
N3B Co2 S1B 96.38(11)
N2B Co2 S1B 177.41(11)
N1B Co2 S1B 88.80(11)
S2B Co2 S1B 94.59(5)
N3B Co2 Cl1B 89.77(10)
N2B Co2 Cl1B 90.19(11)
N1B Co2 Cl1B 174.87(11)
S2B Co2 Cl1B 95.42(5)
S1B Co2 Cl1B 90.35(5)
C7B S2B C6B 103.6(2)
C7B S2B Co2 96.98(16)
C6B S2B Co2 110.71(16)
C3B S1B C4B 101.0(2)
C3B S1B Co2 98.14(15)
C4B S1B Co2 107.54(16)
C2B N1B C1B 113.6(3)
C2B N1B Co2 113.8(3)
C1B N1B Co2 107.9(2)
C8B N2B C9B 115.7(3)
C8B N2B Co2 114.7(3)
C9B N2B Co2 108.8(3)
C10B N3B Co2 101.5(2)
N1B C1B C10B 108.6(3)
N1B C2B C3B 110.3(3)
C2B C3B S1B 110.4(3)
C5B C4B S1B 112.4(3)
C6B C5B C4B 116.9(4)
C5B C6B S2B 113.2(3)
C8B C7B S2B 105.4(3)
N2B C8B C7B 109.4(4)
N2B C9B C10B 109.4(3)
N3B C10B C11B 112.6(4)
N3B C10B C1B 102.6(3)
C11B C10B C1B 111.9(4)
N3B C10B C9B 105.9(3)
C11B C10B C9B 113.2(4)
C1B C10B C9B 110.1(4)
O1B Cl1 O1A 108.7(3)
O1B Cl1 O1D 110.0(3)
O1A Cl1 O1D 109.3(3)
O1B Cl1 O1C 110.3(2)
O1A Cl1 O1C 108.8(2)
O1D Cl1 O1C 109.7(2)
O2C Cl2 O2G 88.4(12)
O2C Cl2 O2E 142.8(9)
O2G Cl2 O2E 118.7(13)
O2C Cl2 O2B 116.7(7)
O2G Cl2 O2B 119.6(12)
O2E Cl2 O2B 28.9(7)
O2C Cl2 O2D 111.7(7)
O2G Cl2 O2D 111.2(12)
O2E Cl2 O2D 83.3(7)
O2B Cl2 O2D 108.2(5)
O2C Cl2 O2A 109.0(7)
O2G Cl2 O2A 21.1(11)
O2E Cl2 O2A 101.6(8)
O2B Cl2 O2A 111.2(5)
O2D Cl2 O2A 98.5(7)
O2C Cl2 O2F 44.0(7)
O2G Cl2 O2F 96.5(13)
O2E Cl2 O2F 104.0(9)
O2B Cl2 O2F 75.3(8)
O2D Cl2 O2F 143.6(8)
O2A Cl2 O2F 114.3(8)
O2C Cl2 O2H 70.7(7)
O2G Cl2 O2H 125.4(12)
O2E Cl2 O2H 106.5(9)
O2B Cl2 O2H 114.9(6)
O2D Cl2 O2H 44.0(5)
O2A Cl2 O2H 127.5(7)
O2F Cl2 O2H 100.7(8)

loop_
_geom_bond_atom_site_label_1
_geom_bond_atom_site_label_2
_geom_bond_distance
Co1 N1 1.951(4)
Co1 N3 1.956(3)
Co1 N2 1.966(3)
Co1 S1 2.2136(13)
Co1 S2 2.2221(13)
Co1 Cl1A 2.2437(12)
S1 C4 1.794(5)
S1 C3 1.815(5)
S2 C6 1.813(5)
S2 C7 1.813(5)
N1 C1 1.490(6)
N1 C2 1.495(6)
N2 C8 1.476(5)
N2 C9 1.486(5)
N3 C10 1.494(5)
C1 C10 1.530(6)
C2 C3 1.503(7)
C4 C5 1.519(7)
C5 C6 1.519(7)
C7 C8 1.511(6)
C9 C10 1.519(6)
C10 C11 1.520(6)
Co2 N3B 1.953(3)
Co2 N2B 1.960(3)
Co2 N1B 1.969(3)
Co2 S2B 2.2156(13)
Co2 S1B 2.2277(13)
Co2 Cl1B 2.2410(12)
S2B C7B 1.812(5)
S2B C6B 1.813(5)
S1B C3B 1.808(4)
S1B C4B 1.826(5)
N1B C2B 1.481(5)
N1B C1B 1.492(5)
N2B C8B 1.481(6)
N2B C9B 1.490(5)
N3B C10B 1.492(5)
C1B C10B 1.517(6)
C2B C3B 1.511(6)
C4B C5B 1.524(7)
C5B C6B 1.521(6)
C7B C8B 1.519(6)
C9B C10B 1.540(6)
C10B C11B 1.514(6)
Cl1 O1B 1.411(4)
Cl1 O1A 1.423(4)
Cl1 O1D 1.428(4)
Cl1 O1C 1.445(3)
Cl2 O2C 1.312(8)
Cl2 O2G 1.32(3)
Cl2 O2E 1.366(19)
Cl2 O2B 1.396(7)
Cl2 O2D 1.418(6)
Cl2 O2A 1.436(8)
Cl2 O2F 1.444(18)
Cl2 O2H 1.467(11)

loop_
_geom_hbond_atom_site_label_D
_geom_hbond_atom_site_label_H
_geom_hbond_atom_site_label_A
_geom_hbond_distance_DH
_geom_hbond_distance_HA
_geom_hbond_distance_DA
_geom_hbond_angle_DHA
_geom_hbond_site_symmetry_A
N1 H1 O2E 0.91 2.17 2.938(18) 141 4_675
N1 H1 O2D 0.91 2.35 3.126(8) 143.7 4_675
N2 H2 Cl4 0.91 2.24 3.099(4) 158.1 4_575
N3 H3A O2D 0.9 2.21 3.040(7) 152.1 4_675
N3 H3A O2H 0.9 2.4 3.152(13) 140.8 4_675
N3 H3B Cl4 0.9 2.3 3.193(4) 170.3 .
N1B H1B1 Cl3 0.91 2.27 3.114(3) 155.1 .
N2B H2B3 O1D 0.91 2.16 3.017(5) 157.4 .
N3B H3B1 Cl3 0.9 2.43 3.322(4) 172.8 4_665
N3B H3B2 O1C 0.9 2.34 3.159(5) 151.5 .
